data_4311109
loop_
_publ_author_name
'Sari M. N\"arhi'
'Raija Oilunkaniemi'
'Risto S. Laitinen'
'Markku Ahlgr\'en'

_publ_section_title
;
 The Reactions of Tellurium Tetrahalides with Triphenylphosphine under
 Ambient Conditions
;
_journal_name_full 'Inorganic Chemistry'
_journal_page_first 3742
_journal_page_last 3750
_journal_paper_doi 10.1021/ic049789v
_journal_volume 43
_journal_year 2004
_chemical_formula_sum 'C108 H96 I6 O8 P6 Te'
_chemical_formula_weight 2596.67
_chemical_name_systematic
;
 bis{tris(triphenylphosphineoxide)oxonium} hexaiodotellurate
;
_space_group_IT_number 32
_symmetry_cell_setting orthorhombic
_symmetry_space_group_name_Hall 'P 2 -2ab'
_symmetry_space_group_name_H-M 'P b a 2'
_atom_sites_solution_hydrogens geom
_atom_sites_solution_primary direct
_atom_sites_solution_secondary difmap
_audit_creation_method SHELXL-97
_cell_angle_alpha 90.00
_cell_angle_beta 90.00
_cell_angle_gamma 90.00
_cell_formula_units_Z 4
_cell_length_a 18.4455(2)
_cell_length_b 32.3444(4)
_cell_length_c 17.4516(2)
_cell_measurement_temperature 150(2)
_cell_volume 10411.8(2)
_computing_structure_refinement 'SHELXL-97 (Sheldrick, 1997)'
_computing_structure_solution 'SHELXS-97 (Sheldrick, 1990)'
_diffrn_ambient_temperature 150(2)
_diffrn_measured_fraction_theta_full 0.997
_diffrn_measured_fraction_theta_max 0.997
_diffrn_measurement_device_type 'Bruker Nonius kappaccd'
_diffrn_radiation_monochromator graphite
_diffrn_radiation_source 'fine-focus sealed tube'
_diffrn_radiation_type MoK\a
_diffrn_radiation_wavelength 0.71073
_diffrn_reflns_av_R_equivalents 0.0689
_diffrn_reflns_av_sigmaI/netI 0.0971
_diffrn_reflns_limit_h_max 21
_diffrn_reflns_limit_h_min -21
_diffrn_reflns_limit_k_max 38
_diffrn_reflns_limit_k_min -38
_diffrn_reflns_limit_l_max 12
_diffrn_reflns_limit_l_min -20
_diffrn_reflns_number 42516
_diffrn_reflns_theta_full 25.00
_diffrn_reflns_theta_max 25.00
_diffrn_reflns_theta_min 2.48
_exptl_absorpt_coefficient_mu 2.211
_exptl_absorpt_correction_T_max 0.8091
_exptl_absorpt_correction_T_min 0.8091
_exptl_absorpt_correction_type psi-scan
_exptl_crystal_colour 'dark red'
_exptl_crystal_density_diffrn 1.657
_exptl_crystal_density_method 'not measured'
_exptl_crystal_description block
_exptl_crystal_F_000 5072
_exptl_crystal_size_max 0.10
_exptl_crystal_size_mid 0.10
_exptl_crystal_size_min 0.10
_refine_diff_density_max 0.974
_refine_diff_density_min -1.018
_refine_diff_density_rms 0.107
_refine_ls_abs_structure_details 'Flack H D (1983), Acta Cryst. A39, 876-881'
_refine_ls_abs_structure_Flack -0.036(16)
_refine_ls_extinction_method none
_refine_ls_goodness_of_fit_ref 0.979
_refine_ls_hydrogen_treatment mixed
_refine_ls_matrix_type full
_refine_ls_number_parameters 970
_refine_ls_number_reflns 15266
_refine_ls_number_restraints 1
_refine_ls_restrained_S_all 0.979
_refine_ls_R_factor_all 0.0926
_refine_ls_R_factor_gt 0.0473
_refine_ls_shift/su_max 0.001
_refine_ls_shift/su_mean 0.000
_refine_ls_structure_factor_coef Fsqd
_refine_ls_weighting_details 'calc w=1/[\s^2^(Fo^2^)+(0.0298P)^2^+0.0000P] where P=(Fo^2^+2Fc^2^)/3'
_refine_ls_weighting_scheme calc
_refine_ls_wR_factor_gt 0.0775
_refine_ls_wR_factor_ref 0.0892
_reflns_number_gt 10360
_reflns_number_total 15266
_reflns_threshold_expression >2sigma(I)
_cod_data_source_file ic049789vsi20040217_084029_3.cif
_cod_data_source_block cmpd4
_cod_depositor_comments
;
The following automatic conversions were performed:
'_exptl_absorpt_correction_type' value 'Psi-scan' changed to 'psi-scan'
according to '/home/saulius/struct/CIF-dictionaries/cif_core.dic'
dictionary named 'cif_core.dic' version 2.4.1 from 2010-06-29.

Automatic conversion script
Id: cif_fix_enum 1527 2010-12-29 10:47:43Z saulius 
;
_cod_database_code 4311109

loop_
_symmetry_equiv_pos_as_xyz
'x, y, z'
'-x, -y, z'
'-x+1/2, y+1/2, z'
'x+1/2, -y+1/2, z'

loop_
_atom_site_label
_atom_site_type_symbol
_atom_site_fract_x
_atom_site_fract_y
_atom_site_fract_z
_atom_site_U_iso_or_equiv
_atom_site_adp_type
_atom_site_occupancy
_atom_site_symmetry_multiplicity
_atom_site_calc_flag
_atom_site_refinement_flags
_atom_site_disorder_assembly
_atom_site_disorder_group
Te1 Te 1.0000 0.5000 0.87105(5) 0.02274(17) Uani 1 2 d S . .
Te2 Te 0.5000 0.5000 0.38978(4) 0.0268(2) Uani 1 2 d S . .
I11 I 0.85002(3) 0.528271(17) 0.87149(5) 0.05667(19) Uani 1 1 d . . .
I12 I 1.0000 0.5000 0.70486(5) 0.0771(4) Uani 1 2 d S . .
I13 I 1.0000 0.5000 1.04000(4) 0.0440(3) Uani 1 2 d S . .
I14 I 0.95026(3) 0.413749(14) 0.87153(4) 0.03898(17) Uani 1 1 d . . .
I21 I 0.55351(3) 0.585708(15) 0.39040(4) 0.04449(19) Uani 1 1 d . . .
I22 I 0.42274(12) 0.51768(5) 0.53344(10) 0.0797(7) Uani 0.50 1 d P . .
I23 I 0.62472(11) 0.47517(5) 0.47512(16) 0.0944(8) Uani 0.50 1 d P . .
I24 I 0.56781(18) 0.48279(6) 0.24468(12) 0.1405(12) Uani 0.50 1 d P . .
I25 I 0.36444(13) 0.51934(6) 0.30907(15) 0.1151(9) Uani 0.50 1 d P . .
P1 P 0.37205(13) 0.36776(7) 0.84516(13) 0.0337(7) Uani 1 1 d . . .
P2 P 0.51006(12) 0.25106(6) 1.06286(12) 0.0266(6) Uani 1 1 d . . .
P3 P 0.68510(13) 0.37812(7) 0.90813(12) 0.0288(6) Uani 1 1 d . . .
P4 P 1.14921(13) 0.62879(7) 0.40290(13) 0.0348(6) Uani 1 1 d . . .
P5 P 0.82864(13) 0.62445(7) 0.33357(13) 0.0280(6) Uani 1 1 d . . .
P6 P 0.98899(13) 0.74692(6) 0.56299(12) 0.0293(6) Uani 1 1 d . . .
O1 O 0.4324(3) 0.33657(17) 0.8419(3) 0.0481(18) Uani 1 1 d . . .
O2 O 0.5111(3) 0.24933(16) 0.9770(3) 0.0341(15) Uani 1 1 d . . .
O3 O 0.6214(3) 0.34987(16) 0.9226(3) 0.0374(16) Uani 1 1 d . . .
O4 O 1.0917(3) 0.66168(17) 0.4000(4) 0.059(2) Uani 1 1 d . . .
O5 O 0.8919(3) 0.65310(17) 0.3277(3) 0.0385(16) Uani 1 1 d . . .
O6 O 0.9807(3) 0.74471(16) 0.4781(3) 0.0324(15) Uani 1 1 d . . .
O7 O 0.5419(2) 0.29591(13) 0.8698(3) 0.0276(12) Uani 1 1 d . . .
O8 O 0.9878(3) 0.70334(14) 0.3584(3) 0.0289(14) Uani 1 1 d . . .
C111 C 0.2895(2) 0.34362(16) 0.8758(3) 0.035(2) Uani 1 1 d G . .
C112 C 0.2331(3) 0.36610(13) 0.9083(3) 0.044(3) Uani 1 1 d G . .
H112 H 0.2399 0.3944 0.9209 0.053 Uiso 1 1 calc R . .
C113 C 0.1668(3) 0.34715(19) 0.9224(3) 0.055(3) Uani 1 1 d G . .
H113 H 0.1283 0.3625 0.9446 0.066 Uiso 1 1 calc R . .
C114 C 0.1569(3) 0.3057(2) 0.9039(4) 0.059(3) Uani 1 1 d G . .
H114 H 0.1116 0.2928 0.9136 0.070 Uiso 1 1 calc R . .
C115 C 0.2133(4) 0.28325(13) 0.8715(4) 0.063(3) Uani 1 1 d G . .
H115 H 0.2065 0.2549 0.8589 0.076 Uiso 1 1 calc R . .
C116 C 0.2796(3) 0.30219(16) 0.8574(3) 0.048(3) Uani 1 1 d G . .
H116 H 0.3181 0.2868 0.8352 0.058 Uiso 1 1 calc R . .
C121 C 0.3913(3) 0.41046(15) 0.9084(3) 0.033(2) Uani 1 1 d G . .
C122 C 0.4435(3) 0.40594(17) 0.9652(3) 0.042(3) Uani 1 1 d G . .
H122 H 0.4707 0.3811 0.9687 0.050 Uiso 1 1 calc R . .
C123 C 0.4559(3) 0.4378(2) 1.0170(3) 0.056(3) Uani 1 1 d G . .
H123 H 0.4916 0.4347 1.0559 0.067 Uiso 1 1 calc R . .
C124 C 0.4162(4) 0.47422(19) 1.0120(3) 0.054(3) Uani 1 1 d G . .
H124 H 0.4247 0.4960 1.0473 0.065 Uiso 1 1 calc R . .
C125 C 0.3640(3) 0.47874(14) 0.9551(4) 0.049(3) Uani 1 1 d G . .
H125 H 0.3368 0.5036 0.9516 0.059 Uiso 1 1 calc R . .
C126 C 0.3516(3) 0.44687(19) 0.9033(3) 0.038(2) Uani 1 1 d G . .
H126 H 0.3159 0.4500 0.8645 0.046 Uiso 1 1 calc R . .
C131 C 0.3565(3) 0.38862(15) 0.7516(3) 0.028(2) Uani 1 1 d G . .
C132 C 0.2898(3) 0.40436(16) 0.7286(3) 0.032(2) Uani 1 1 d G . .
H132 H 0.2500 0.4042 0.7630 0.038 Uiso 1 1 calc R . .
C133 C 0.2815(3) 0.42036(16) 0.6552(4) 0.039(3) Uani 1 1 d G . .
H133 H 0.2360 0.4311 0.6395 0.046 Uiso 1 1 calc R . .
C134 C 0.3399(4) 0.42062(17) 0.6048(3) 0.042(3) Uani 1 1 d G . .
H134 H 0.3342 0.4316 0.5546 0.050 Uiso 1 1 calc R . .
C135 C 0.4066(3) 0.40487(18) 0.6278(3) 0.046(3) Uani 1 1 d G . .
H135 H 0.4464 0.4051 0.5933 0.055 Uiso 1 1 calc R . .
C136 C 0.4149(3) 0.38888(16) 0.7012(3) 0.035(2) Uani 1 1 d G . .
H136 H 0.4604 0.3781 0.7169 0.042 Uiso 1 1 calc R . .
C211 C 0.4734(3) 0.29894(14) 1.1002(3) 0.030(2) Uani 1 1 d G . .
C212 C 0.4041(3) 0.31043(19) 1.0774(3) 0.041(3) Uani 1 1 d G . .
H212 H 0.3775 0.2934 1.0430 0.049 Uiso 1 1 calc R . .
C213 C 0.3735(3) 0.3468(2) 1.1049(4) 0.051(3) Uani 1 1 d G . .
H213 H 0.3262 0.3547 1.0893 0.061 Uiso 1 1 calc R . .
C214 C 0.4124(4) 0.37169(15) 1.1552(4) 0.056(3) Uani 1 1 d G . .
H214 H 0.3915 0.3966 1.1741 0.067 Uiso 1 1 calc R . .
C215 C 0.4817(4) 0.36020(17) 1.1780(3) 0.049(3) Uani 1 1 d G . .
H215 H 0.5082 0.3772 1.2124 0.059 Uiso 1 1 calc R . .
C216 C 0.5122(3) 0.32382(18) 1.1505(3) 0.036(2) Uani 1 1 d G . .
H216 H 0.5596 0.3160 1.1661 0.044 Uiso 1 1 calc R . .
C221 C 0.5985(2) 0.24629(17) 1.1031(3) 0.029(2) Uani 1 1 d G . .
C222 C 0.6575(3) 0.26246(17) 1.0636(3) 0.046(3) Uani 1 1 d G . .
H222 H 0.6504 0.2757 1.0156 0.056 Uiso 1 1 calc R . .
C223 C 0.7267(3) 0.25930(19) 1.0944(4) 0.052(3) Uani 1 1 d G . .
H223 H 0.7670 0.2704 1.0674 0.063 Uiso 1 1 calc R . .
C224 C 0.7370(2) 0.2400(2) 1.1647(4) 0.052(3) Uani 1 1 d G . .
H224 H 0.7844 0.2378 1.1858 0.062 Uiso 1 1 calc R . .
C225 C 0.6781(3) 0.22381(17) 1.2042(3) 0.043(3) Uani 1 1 d G . .
H225 H 0.6851 0.2106 1.2523 0.052 Uiso 1 1 calc R . .
C226 C 0.6088(3) 0.22697(16) 1.1734(3) 0.038(2) Uani 1 1 d G . .
H226 H 0.5685 0.2159 1.2004 0.046 Uiso 1 1 calc R . .
C231 C 0.4571(3) 0.20934(15) 1.0995(3) 0.026(2) Uani 1 1 d G . .
C232 C 0.4134(3) 0.21415(15) 1.1638(3) 0.044(3) Uani 1 1 d G . .
H232 H 0.4138 0.2395 1.1914 0.053 Uiso 1 1 calc R . .
C233 C 0.3690(3) 0.1819(2) 1.1877(3) 0.043(3) Uani 1 1 d G . .
H233 H 0.3391 0.1852 1.2316 0.052 Uiso 1 1 calc R . .
C234 C 0.3683(3) 0.14486(17) 1.1473(4) 0.050(3) Uani 1 1 d G . .
H234 H 0.3380 0.1228 1.1637 0.060 Uiso 1 1 calc R . .
C235 C 0.4120(3) 0.14006(14) 1.0830(3) 0.048(3) Uani 1 1 d G . .
H235 H 0.4115 0.1147 1.0555 0.058 Uiso 1 1 calc R . .
C236 C 0.4564(3) 0.17230(18) 1.0591(3) 0.038(2) Uani 1 1 d G . .
H236 H 0.4863 0.1690 1.0152 0.045 Uiso 1 1 calc R . .
C311 C 0.7097(3) 0.40276(16) 0.9959(3) 0.028(2) Uani 1 1 d G . .
C312 C 0.6655(3) 0.39636(17) 1.0594(3) 0.047(3) Uani 1 1 d G . .
H312 H 0.6247 0.3786 1.0556 0.056 Uiso 1 1 calc R . .
C313 C 0.6811(3) 0.4160(2) 1.1283(3) 0.053(3) Uani 1 1 d G . .
H313 H 0.6509 0.4116 1.1716 0.063 Uiso 1 1 calc R . .
C314 C 0.7408(3) 0.44207(18) 1.1337(3) 0.046(3) Uani 1 1 d G . .
H314 H 0.7514 0.4555 1.1808 0.055 Uiso 1 1 calc R . .
C315 C 0.7849(3) 0.44846(15) 1.0703(4) 0.037(2) Uani 1 1 d G . .
H315 H 0.8258 0.4663 1.0740 0.045 Uiso 1 1 calc R . .
C316 C 0.7694(3) 0.42881(17) 1.0014(3) 0.029(2) Uani 1 1 d G . .
H316 H 0.7996 0.4332 0.9580 0.035 Uiso 1 1 calc R . .
C321 C 0.7632(2) 0.35006(14) 0.8744(3) 0.0290(19) Uani 1 1 d G . .
C322 C 0.7824(3) 0.34842(16) 0.7974(3) 0.034(2) Uani 1 1 d G . .
H322 H 0.7573 0.3649 0.7610 0.041 Uiso 1 1 calc R . .
C323 C 0.8384(3) 0.32264(18) 0.7737(3) 0.041(3) Uani 1 1 d G . .
H323 H 0.8515 0.3215 0.7211 0.049 Uiso 1 1 calc R . .
C324 C 0.8751(3) 0.29848(15) 0.8269(4) 0.042(3) Uani 1 1 d G . .
H324 H 0.9133 0.2809 0.8106 0.051 Uiso 1 1 calc R . .
C325 C 0.8559(3) 0.30012(15) 0.9038(3) 0.041(3) Uani 1 1 d G . .
H325 H 0.8810 0.2836 0.9402 0.049 Uiso 1 1 calc R . .
C326 C 0.8000(3) 0.32590(17) 0.9276(2) 0.035(2) Uani 1 1 d G . .
H326 H 0.7869 0.3270 0.9802 0.042 Uiso 1 1 calc R . .
C331 C 0.6618(3) 0.41797(15) 0.8398(3) 0.030(2) Uani 1 1 d G . .
C332 C 0.7141(2) 0.44397(18) 0.8088(3) 0.033(2) Uani 1 1 d G . .
H332 H 0.7638 0.4401 0.8212 0.039 Uiso 1 1 calc R . .
C333 C 0.6937(3) 0.47572(16) 0.7596(3) 0.040(3) Uani 1 1 d G . .
H333 H 0.7295 0.4935 0.7384 0.048 Uiso 1 1 calc R . .
C334 C 0.6210(4) 0.48146(15) 0.7415(3) 0.046(3) Uani 1 1 d G . .
H334 H 0.6071 0.5032 0.7079 0.055 Uiso 1 1 calc R . .
C335 C 0.5687(3) 0.4555(2) 0.7725(4) 0.052(3) Uani 1 1 d G . .
H335 H 0.5190 0.4594 0.7601 0.062 Uiso 1 1 calc R . .
C336 C 0.5891(3) 0.42372(17) 0.8217(3) 0.042(3) Uani 1 1 d G . .
H336 H 0.5533 0.4059 0.8429 0.051 Uiso 1 1 calc R . .
C411 C 1.1559(3) 0.60913(16) 0.4991(3) 0.031(2) Uani 1 1 d G . .
C412 C 1.2191(3) 0.59120(18) 0.5272(3) 0.039(2) Uani 1 1 d G . .
H412 H 1.2614 0.5904 0.4962 0.047 Uiso 1 1 calc R . .
C413 C 1.2203(3) 0.57450(18) 0.6005(4) 0.052(3) Uani 1 1 d G . .
H413 H 1.2634 0.5622 0.6197 0.062 Uiso 1 1 calc R . .
C414 C 1.1583(4) 0.57573(18) 0.6459(3) 0.053(3) Uani 1 1 d G . .
H414 H 1.1592 0.5643 0.6960 0.063 Uiso 1 1 calc R . .
C415 C 1.0952(3) 0.59366(19) 0.6178(4) 0.051(3) Uani 1 1 d G . .
H415 H 1.0529 0.5945 0.6488 0.062 Uiso 1 1 calc R . .
C416 C 1.0940(3) 0.61036(17) 0.5444(4) 0.042(3) Uani 1 1 d G . .
H416 H 1.0508 0.6226 0.5253 0.051 Uiso 1 1 calc R . .
C421 C 1.2361(3) 0.64966(17) 0.3771(3) 0.039(2) Uani 1 1 d G . .
C422 C 1.2454(4) 0.69191(16) 0.3878(4) 0.056(3) Uani 1 1 d G . .
H422 H 1.2060 0.7084 0.4047 0.067 Uiso 1 1 calc R . .
C423 C 1.3125(5) 0.71001(16) 0.3737(4) 0.074(3) Uani 1 1 d G . .
H423 H 1.3188 0.7389 0.3810 0.089 Uiso 1 1 calc R . .
C424 C 1.3702(3) 0.6858(3) 0.3489(4) 0.086(5) Uani 1 1 d G . .
H424 H 1.4160 0.6982 0.3392 0.103 Uiso 1 1 calc R . .
C425 C 1.3609(3) 0.6436(3) 0.3382(4) 0.075(4) Uani 1 1 d G . .
H425 H 1.4004 0.6271 0.3213 0.090 Uiso 1 1 calc R . .
C426 C 1.2939(4) 0.62550(15) 0.3523(4) 0.052(3) Uani 1 1 d G . .
H426 H 1.2875 0.5966 0.3450 0.062 Uiso 1 1 calc R . .
C431 C 1.1274(3) 0.58548(14) 0.3433(3) 0.028(2) Uani 1 1 d G . .
C432 C 1.0737(3) 0.59033(15) 0.2881(3) 0.042(3) Uani 1 1 d G . .
H432 H 1.0485 0.6158 0.2840 0.050 Uiso 1 1 calc R . .
C433 C 1.0569(3) 0.5579(2) 0.2391(3) 0.045(3) Uani 1 1 d G . .
H433 H 1.0202 0.5612 0.2014 0.054 Uiso 1 1 calc R . .
C434 C 1.0938(3) 0.52053(16) 0.2452(3) 0.042(3) Uani 1 1 d G . .
H434 H 1.0824 0.4983 0.2116 0.050 Uiso 1 1 calc R . .
C435 C 1.1475(3) 0.51569(13) 0.3003(3) 0.041(3) Uani 1 1 d G . .
H435 H 1.1728 0.4902 0.3045 0.050 Uiso 1 1 calc R . .
C436 C 1.1643(3) 0.54816(17) 0.3494(3) 0.039(3) Uani 1 1 d G . .
H436 H 1.2010 0.5449 0.3871 0.047 Uiso 1 1 calc R . .
C511 C 0.7465(2) 0.65066(15) 0.3594(3) 0.026(2) Uani 1 1 d G . .
C512 C 0.7343(3) 0.66112(17) 0.4356(3) 0.044(3) Uani 1 1 d G . .
H512 H 0.7668 0.6519 0.4742 0.053 Uiso 1 1 calc R . .
C513 C 0.6745(3) 0.68499(18) 0.4552(3) 0.051(3) Uani 1 1 d G . .
H513 H 0.6661 0.6921 0.5073 0.061 Uiso 1 1 calc R . .
C514 C 0.6269(3) 0.69841(15) 0.3987(3) 0.046(3) Uani 1 1 d G . .
H514 H 0.5860 0.7147 0.4121 0.055 Uiso 1 1 calc R . .
C515 C 0.6391(3) 0.68795(16) 0.3226(3) 0.034(2) Uani 1 1 d G . .
H515 H 0.6066 0.6971 0.2839 0.040 Uiso 1 1 calc R . .
C516 C 0.6989(3) 0.66407(17) 0.3029(2) 0.028(2) Uani 1 1 d G . .
H516 H 0.7073 0.6569 0.2509 0.033 Uiso 1 1 calc R . .
C521 C 0.8448(3) 0.58485(15) 0.4043(3) 0.028(2) Uani 1 1 d G . .
C522 C 0.7894(2) 0.56112(19) 0.4356(3) 0.035(2) Uani 1 1 d G . .
H522 H 0.7406 0.5659 0.4207 0.042 Uiso 1 1 calc R . .
C523 C 0.8055(3) 0.53045(17) 0.4888(3) 0.043(3) Uani 1 1 d G . .
H523 H 0.7676 0.5142 0.5102 0.052 Uiso 1 1 calc R . .
C524 C 0.8769(4) 0.52351(15) 0.5106(3) 0.045(3) Uani 1 1 d G . .
H524 H 0.8879 0.5026 0.5469 0.054 Uiso 1 1 calc R . .
C525 C 0.9323(3) 0.54725(18) 0.4793(3) 0.050(3) Uani 1 1 d G . .
H525 H 0.9811 0.5425 0.4942 0.060 Uiso 1 1 calc R . .
C526 C 0.9162(3) 0.57791(16) 0.4261(3) 0.036(2) Uani 1 1 d G . .
H526 H 0.9541 0.5941 0.4047 0.043 Uiso 1 1 calc R . .
C531 C 0.8127(3) 0.59949(16) 0.2432(3) 0.029(2) Uani 1 1 d G . .
C532 C 0.8633(3) 0.60517(17) 0.1851(4) 0.042(3) Uani 1 1 d G . .
H532 H 0.9045 0.6222 0.1935 0.050 Uiso 1 1 calc R . .
C533 C 0.8536(3) 0.5859(2) 0.1146(3) 0.053(3) Uani 1 1 d G . .
H533 H 0.8882 0.5898 0.0749 0.064 Uiso 1 1 calc R . .
C534 C 0.7934(4) 0.56100(19) 0.1022(3) 0.061(4) Uani 1 1 d G . .
H534 H 0.7868 0.5478 0.0540 0.073 Uiso 1 1 calc R . .
C535 C 0.7428(3) 0.55532(16) 0.1603(4) 0.050(3) Uani 1 1 d G . .
H535 H 0.7016 0.5383 0.1518 0.059 Uiso 1 1 calc R . .
C536 C 0.7525(3) 0.57456(16) 0.2308(3) 0.032(2) Uani 1 1 d G . .
H536 H 0.7179 0.5707 0.2705 0.038 Uiso 1 1 calc R . .
C611 C 0.9537(3) 0.70146(15) 0.6093(3) 0.028(2) Uani 1 1 d G . .
C612 C 0.9722(3) 0.69263(17) 0.6848(3) 0.039(2) Uani 1 1 d G . .
H612 H 1.0029 0.7109 0.7124 0.046 Uiso 1 1 calc R . .
C613 C 0.9458(3) 0.65708(19) 0.7197(3) 0.046(3) Uani 1 1 d G . .
H613 H 0.9584 0.6510 0.7713 0.055 Uiso 1 1 calc R . .
C614 C 0.9009(3) 0.63035(15) 0.6792(4) 0.051(3) Uani 1 1 d G . .
H614 H 0.8828 0.6061 0.7031 0.061 Uiso 1 1 calc R . .
C615 C 0.8824(3) 0.63918(18) 0.6038(4) 0.061(3) Uani 1 1 d G . .
H615 H 0.8517 0.6209 0.5761 0.073 Uiso 1 1 calc R . .
C616 C 0.9088(3) 0.67473(19) 0.5688(3) 0.043(3) Uani 1 1 d G . .
H616 H 0.8962 0.6808 0.5172 0.052 Uiso 1 1 calc R . .
C621 C 0.9440(3) 0.79236(14) 0.5980(3) 0.029(2) Uani 1 1 d G . .
C622 C 0.9189(3) 0.79575(17) 0.6729(3) 0.041(3) Uani 1 1 d G . .
H622 H 0.9229 0.7729 0.7069 0.049 Uiso 1 1 calc R . .
C623 C 0.8879(3) 0.8325(2) 0.6979(3) 0.049(3) Uani 1 1 d G . .
H623 H 0.8708 0.8348 0.7491 0.059 Uiso 1 1 calc R . .
C624 C 0.8821(3) 0.86591(16) 0.6482(4) 0.048(3) Uani 1 1 d G . .
H624 H 0.8609 0.8910 0.6653 0.057 Uiso 1 1 calc R . .
C625 C 0.9072(3) 0.86252(15) 0.5733(4) 0.042(3) Uani 1 1 d G . .
H625 H 0.9032 0.8853 0.5393 0.050 Uiso 1 1 calc R . .
C626 C 0.9381(3) 0.82575(18) 0.5483(3) 0.038(2) Uani 1 1 d G . .
H626 H 0.9553 0.8234 0.4971 0.046 Uiso 1 1 calc R . .
C631 C 1.0825(2) 0.75075(17) 0.5929(3) 0.032(2) Uani 1 1 d G . .
C632 C 1.1304(3) 0.72138(14) 0.5645(3) 0.037(2) Uani 1 1 d G . .
H632 H 1.1133 0.7000 0.5319 0.045 Uiso 1 1 calc R . .
C633 C 1.2035(3) 0.72330(17) 0.5837(3) 0.043(3) Uani 1 1 d G . .
H633 H 1.2363 0.7032 0.5642 0.052 Uiso 1 1 calc R . .
C634 C 1.2286(2) 0.7546(2) 0.6314(4) 0.044(3) Uani 1 1 d G . .
H634 H 1.2785 0.7559 0.6445 0.053 Uiso 1 1 calc R . .
C635 C 1.1806(3) 0.78398(17) 0.6598(3) 0.038(2) Uani 1 1 d G . .
H635 H 1.1978 0.8054 0.6924 0.046 Uiso 1 1 calc R . .
C636 C 1.1076(3) 0.78205(15) 0.6406(3) 0.035(2) Uani 1 1 d G . .
H636 H 1.0748 0.8021 0.6601 0.042 Uiso 1 1 calc R . .

loop_
_atom_site_aniso_label
_atom_site_aniso_U_11
_atom_site_aniso_U_22
_atom_site_aniso_U_33
_atom_site_aniso_U_23
_atom_site_aniso_U_13
_atom_site_aniso_U_12
Te1 0.0251(4) 0.0202(4) 0.0228(4) 0.000 0.000 -0.0025(3)
Te2 0.0307(5) 0.0218(4) 0.0278(5) 0.000 0.000 0.0002(4)
I11 0.0274(3) 0.0411(3) 0.1015(5) 0.0040(4) -0.0135(4) 0.0041(3)
I12 0.1361(13) 0.0709(8) 0.0245(6) 0.000 0.000 -0.0542(8)
I13 0.0558(7) 0.0524(6) 0.0238(5) 0.000 0.000 -0.0027(5)
I14 0.0433(4) 0.0223(3) 0.0513(4) -0.0057(4) 0.0109(4) -0.0081(3)
I21 0.0507(4) 0.0258(3) 0.0569(5) 0.0094(4) 0.0056(4) -0.0062(3)
I22 0.1241(19) 0.0469(11) 0.0680(12) -0.0264(9) 0.0647(12) -0.0340(11)
I23 0.0669(14) 0.0262(9) 0.190(2) -0.0008(12) -0.0793(14) 0.0028(9)
I24 0.247(3) 0.0754(15) 0.0989(16) -0.0454(12) 0.1300(19) -0.0685(17)
I25 0.113(2) 0.0457(11) 0.186(2) 0.0188(13) -0.1155(17) -0.0025(12)
P1 0.0320(15) 0.0310(14) 0.0382(17) 0.0054(11) -0.0015(11) 0.0066(12)
P2 0.0258(14) 0.0233(13) 0.0307(15) 0.0025(10) -0.0016(11) -0.0006(11)
P3 0.0280(14) 0.0284(13) 0.0301(15) 0.0000(11) -0.0004(10) -0.0070(11)
P4 0.0345(15) 0.0285(13) 0.0413(16) -0.0082(11) -0.0078(12) 0.0059(12)
P5 0.0272(15) 0.0283(14) 0.0285(14) -0.0013(11) -0.0024(11) -0.0006(12)
P6 0.0361(16) 0.0230(13) 0.0287(15) -0.0028(10) 0.0004(11) -0.0022(11)
O1 0.046(4) 0.043(4) 0.055(5) 0.005(3) -0.003(3) 0.025(3)
O2 0.043(4) 0.033(4) 0.026(4) 0.001(2) -0.001(3) -0.001(3)
O3 0.030(4) 0.038(4) 0.045(4) 0.006(3) 0.002(3) -0.013(3)
O4 0.055(5) 0.042(4) 0.080(5) -0.026(4) -0.031(4) 0.022(3)
O5 0.031(4) 0.042(4) 0.042(4) 0.006(3) -0.008(3) -0.008(3)
O6 0.037(4) 0.036(4) 0.025(3) -0.004(2) -0.001(2) -0.002(3)
O7 0.032(3) 0.025(3) 0.026(3) 0.006(3) 0.003(3) 0.002(2)
O8 0.029(3) 0.024(3) 0.034(4) -0.001(3) 0.002(3) 0.002(3)
C111 0.051(6) 0.022(4) 0.031(5) 0.011(5) -0.003(5) 0.012(4)
C112 0.040(7) 0.024(5) 0.069(8) -0.004(5) -0.006(5) -0.003(5)
C113 0.046(7) 0.044(7) 0.074(8) -0.010(5) 0.021(5) -0.011(6)
C114 0.056(8) 0.053(7) 0.066(8) 0.008(6) 0.012(6) -0.030(6)
C115 0.091(9) 0.031(6) 0.068(7) -0.005(6) 0.027(8) -0.014(6)
C116 0.074(8) 0.027(5) 0.045(7) 0.009(5) 0.005(5) 0.004(5)
C121 0.019(5) 0.035(5) 0.046(6) 0.014(4) 0.005(4) 0.001(4)
C122 0.052(7) 0.042(7) 0.032(6) 0.015(5) 0.004(5) -0.009(5)
C123 0.067(8) 0.073(8) 0.028(7) 0.007(6) -0.003(5) -0.031(7)
C124 0.064(9) 0.035(6) 0.062(8) -0.010(6) 0.010(6) -0.023(6)
C125 0.045(7) 0.041(6) 0.063(7) -0.003(6) 0.007(6) -0.004(5)
C126 0.044(6) 0.036(5) 0.035(6) 0.000(5) 0.000(5) 0.003(5)
C131 0.024(6) 0.017(5) 0.042(6) -0.009(4) 0.005(5) 0.005(4)
C132 0.030(6) 0.034(6) 0.031(6) 0.009(4) 0.007(4) -0.003(5)
C133 0.030(6) 0.039(6) 0.046(7) 0.006(5) -0.009(5) -0.004(5)
C134 0.054(8) 0.039(6) 0.033(6) 0.001(5) -0.008(6) -0.003(6)
C135 0.059(8) 0.036(7) 0.043(7) -0.011(5) 0.014(5) -0.004(6)
C136 0.042(7) 0.030(6) 0.032(6) -0.003(4) -0.002(5) 0.007(5)
C211 0.027(6) 0.026(5) 0.038(6) 0.007(4) 0.006(4) -0.003(4)
C212 0.029(6) 0.049(7) 0.046(6) 0.002(5) 0.007(5) -0.001(5)
C213 0.039(7) 0.045(7) 0.069(8) 0.031(6) 0.017(6) 0.013(6)
C214 0.076(10) 0.044(7) 0.046(7) 0.006(6) 0.018(6) -0.008(7)
C215 0.060(8) 0.039(7) 0.048(7) -0.004(5) 0.015(6) 0.002(6)
C216 0.039(6) 0.034(6) 0.036(6) -0.004(4) 0.002(5) -0.006(5)
C221 0.027(5) 0.022(5) 0.038(6) 0.000(4) 0.002(4) 0.003(4)
C222 0.034(6) 0.068(7) 0.037(6) 0.020(5) -0.003(5) -0.016(6)
C223 0.020(6) 0.081(8) 0.054(7) 0.031(6) 0.006(5) -0.001(6)
C224 0.015(6) 0.055(7) 0.085(8) 0.029(6) 0.001(5) 0.000(5)
C225 0.040(7) 0.044(6) 0.045(6) 0.017(5) -0.002(5) -0.004(5)
C226 0.032(6) 0.049(6) 0.035(6) 0.007(5) -0.001(4) 0.005(5)
C231 0.021(5) 0.034(5) 0.025(5) -0.001(4) -0.005(4) -0.017(4)
C232 0.059(8) 0.030(6) 0.043(7) 0.004(5) -0.005(5) -0.003(6)
C233 0.035(7) 0.048(7) 0.048(7) 0.012(5) 0.011(5) -0.009(5)
C234 0.047(8) 0.053(8) 0.049(7) 0.023(6) -0.010(6) -0.013(6)
C235 0.072(8) 0.028(6) 0.045(7) 0.012(5) -0.019(6) -0.013(6)
C236 0.046(6) 0.036(6) 0.031(6) -0.006(4) -0.001(5) -0.009(5)
C311 0.031(6) 0.026(5) 0.028(5) 0.004(4) 0.003(4) 0.002(4)
C312 0.038(7) 0.053(6) 0.049(7) -0.006(5) 0.008(5) -0.009(5)
C313 0.059(8) 0.070(8) 0.029(6) -0.008(5) 0.013(5) -0.004(6)
C314 0.046(7) 0.047(7) 0.046(7) -0.008(5) -0.009(6) 0.005(6)
C315 0.029(6) 0.027(5) 0.055(7) 0.000(5) 0.002(5) 0.004(5)
C316 0.027(6) 0.028(5) 0.032(6) -0.005(4) 0.003(4) -0.001(4)
C321 0.033(5) 0.016(4) 0.038(6) 0.001(5) 0.003(5) -0.006(4)
C322 0.034(6) 0.038(6) 0.030(6) 0.002(4) 0.008(4) -0.004(5)
C323 0.053(7) 0.033(6) 0.037(6) -0.001(5) 0.007(5) -0.012(5)
C324 0.047(7) 0.030(6) 0.051(7) -0.002(5) 0.003(5) 0.004(5)
C325 0.052(7) 0.027(5) 0.044(7) 0.011(5) -0.005(5) 0.011(5)
C326 0.050(7) 0.026(5) 0.028(6) 0.000(4) 0.002(5) -0.004(5)
C331 0.045(6) 0.024(5) 0.020(5) -0.001(4) 0.016(4) -0.009(5)
C332 0.031(6) 0.039(6) 0.028(6) 0.005(4) 0.000(4) 0.002(5)
C333 0.062(8) 0.028(6) 0.031(6) 0.004(5) 0.004(5) -0.003(5)
C334 0.049(7) 0.034(6) 0.055(7) -0.010(5) -0.003(6) 0.006(6)
C335 0.032(7) 0.036(6) 0.087(9) 0.007(6) -0.025(6) 0.012(5)
C336 0.028(6) 0.054(7) 0.045(6) 0.001(5) 0.006(5) -0.013(5)
C411 0.025(6) 0.037(6) 0.032(6) -0.004(4) -0.003(5) 0.004(5)
C412 0.031(6) 0.055(7) 0.031(6) 0.001(5) 0.003(5) -0.012(5)
C413 0.040(8) 0.077(8) 0.038(7) -0.004(6) -0.009(5) -0.009(6)
C414 0.057(8) 0.067(8) 0.033(6) -0.010(6) 0.008(6) -0.029(7)
C415 0.047(8) 0.044(7) 0.062(8) -0.022(6) 0.015(6) -0.011(6)
C416 0.042(7) 0.028(6) 0.058(7) -0.013(5) 0.005(6) -0.009(5)
C421 0.062(6) 0.030(5) 0.024(5) 0.002(5) -0.011(6) -0.015(5)
C422 0.090(8) 0.038(6) 0.041(6) -0.004(5) -0.002(7) -0.030(5)
C423 0.106(10) 0.057(7) 0.059(8) -0.009(7) -0.002(9) -0.045(7)
C424 0.103(12) 0.101(11) 0.055(9) 0.010(7) 0.001(7) -0.070(9)
C425 0.045(8) 0.104(10) 0.076(9) 0.028(7) 0.020(6) -0.014(7)
C426 0.035(6) 0.067(7) 0.054(8) 0.008(5) 0.011(5) 0.000(6)
C431 0.041(6) 0.024(5) 0.021(5) -0.005(4) 0.000(4) -0.001(4)
C432 0.047(7) 0.025(6) 0.053(7) -0.007(5) -0.002(5) -0.005(5)
C433 0.051(7) 0.045(6) 0.039(6) -0.007(5) -0.013(5) -0.014(6)
C434 0.057(7) 0.038(6) 0.031(6) -0.006(5) 0.003(5) -0.014(6)
C435 0.056(7) 0.029(6) 0.039(6) 0.007(5) 0.009(5) 0.000(5)
C436 0.061(7) 0.025(5) 0.032(6) -0.014(4) -0.002(5) -0.005(5)
C511 0.025(5) 0.025(5) 0.029(6) -0.001(4) -0.004(4) 0.002(4)
C512 0.033(7) 0.054(7) 0.046(7) 0.002(5) -0.004(5) 0.020(5)
C513 0.066(8) 0.055(7) 0.031(6) -0.014(5) -0.005(6) 0.020(6)
C514 0.035(6) 0.039(6) 0.063(8) -0.013(6) 0.002(5) 0.019(5)
C515 0.026(6) 0.038(6) 0.036(6) -0.006(4) -0.009(4) 0.000(5)
C516 0.025(6) 0.025(6) 0.033(6) 0.005(4) 0.005(4) 0.013(5)
C521 0.031(5) 0.036(5) 0.017(5) -0.013(4) -0.002(4) 0.009(5)
C522 0.031(6) 0.054(6) 0.019(5) -0.007(5) 0.015(4) -0.007(5)
C523 0.059(8) 0.043(6) 0.028(6) 0.005(5) 0.012(5) -0.012(6)
C524 0.074(8) 0.027(6) 0.033(6) 0.010(5) -0.003(6) 0.006(6)
C525 0.054(8) 0.044(7) 0.053(7) 0.005(5) -0.003(5) 0.008(6)
C526 0.028(6) 0.031(6) 0.049(6) 0.006(4) -0.011(4) -0.003(5)
C531 0.040(6) 0.020(5) 0.028(5) 0.001(4) 0.003(5) 0.007(4)
C532 0.045(7) 0.051(7) 0.030(6) -0.003(5) 0.001(5) 0.011(5)
C533 0.068(9) 0.046(7) 0.045(7) 0.007(5) 0.012(6) 0.024(6)
C534 0.108(11) 0.045(7) 0.030(7) -0.021(5) -0.015(7) 0.028(7)
C535 0.074(9) 0.024(6) 0.050(7) -0.010(5) -0.020(6) 0.015(6)
C536 0.041(6) 0.023(5) 0.032(6) -0.006(4) -0.006(5) 0.000(5)
C611 0.034(6) 0.027(5) 0.024(5) 0.011(4) 0.002(4) 0.005(5)
C612 0.044(7) 0.035(6) 0.038(6) 0.011(5) 0.000(5) -0.008(5)
C613 0.048(7) 0.045(7) 0.044(7) 0.017(5) -0.001(5) 0.006(6)
C614 0.048(8) 0.033(6) 0.070(8) 0.021(6) -0.006(6) -0.005(5)
C615 0.062(8) 0.055(8) 0.066(8) 0.023(6) -0.006(6) -0.026(6)
C616 0.041(7) 0.057(7) 0.032(6) 0.007(5) -0.008(5) -0.016(5)
C621 0.030(6) 0.021(5) 0.035(6) -0.004(4) -0.002(4) 0.001(4)
C622 0.051(7) 0.039(6) 0.033(6) 0.006(5) 0.001(5) -0.001(5)
C623 0.043(7) 0.060(7) 0.044(7) -0.013(6) 0.004(5) 0.005(6)
C624 0.045(7) 0.049(7) 0.049(7) -0.019(6) -0.019(6) 0.016(6)
C625 0.056(7) 0.027(6) 0.044(7) 0.005(5) -0.022(5) 0.012(5)
C626 0.058(7) 0.025(5) 0.032(6) 0.001(4) 0.001(5) 0.005(5)
C631 0.042(6) 0.027(5) 0.027(5) 0.002(4) 0.003(4) 0.001(5)
C632 0.044(7) 0.029(6) 0.038(6) -0.008(4) -0.002(5) 0.000(5)
C633 0.045(7) 0.040(6) 0.046(6) -0.001(5) 0.011(5) -0.002(5)
C634 0.030(6) 0.055(7) 0.048(6) 0.009(5) -0.004(6) -0.005(6)
C635 0.034(6) 0.034(6) 0.046(6) -0.005(5) -0.015(5) -0.003(5)
C636 0.041(7) 0.039(6) 0.026(5) -0.015(4) 0.001(5) 0.011(5)

loop_
_atom_type_symbol
_atom_type_description
_atom_type_scat_dispersion_real
_atom_type_scat_dispersion_imag
_atom_type_scat_source
C C 0.0033 0.0016 'International Tables Vol C Tables 4.2.6.8 and 6.1.1.4'
H H 0.0000 0.0000 'International Tables Vol C Tables 4.2.6.8 and 6.1.1.4'
O O 0.0106 0.0060 'International Tables Vol C Tables 4.2.6.8 and 6.1.1.4'
P P 0.1023 0.0942 'International Tables Vol C Tables 4.2.6.8 and 6.1.1.4'
Te Te -0.5308 1.6751 'International Tables Vol C Tables 4.2.6.8 and 6.1.1.4'
I I -0.4742 1.8119 'International Tables Vol C Tables 4.2.6.8 and 6.1.1.4'

loop_
_geom_angle_atom_site_label_1
_geom_angle_atom_site_label_2
_geom_angle_atom_site_label_3
_geom_angle
_geom_angle_site_symmetry_1
_geom_angle_site_symmetry_3
_geom_angle_publ_flag
I12 Te1 I11 90.15(2) . . ?
I12 Te1 I11 90.15(2) . 2_765 ?
I11 Te1 I11 179.70(5) . 2_765 ?
I12 Te1 I14 90.16(2) . . ?
I11 Te1 I14 90.084(15) . . ?
I11 Te1 I14 89.916(15) 2_765 . ?
I12 Te1 I14 90.16(2) . 2_765 ?
I11 Te1 I14 89.915(15) . 2_765 ?
I11 Te1 I14 90.084(15) 2_765 2_765 ?
I14 Te1 I14 179.68(5) . 2_765 ?
I12 Te1 I13 180.0 . . ?
I11 Te1 I13 89.85(2) . . ?
I11 Te1 I13 89.85(2) 2_765 . ?
I14 Te1 I13 89.84(2) . . ?
I14 Te1 I13 89.84(2) 2_765 . ?
I23 Te2 I23 117.13(12) . 2_665 ?
I23 Te2 I24 149.67(10) . 2_665 ?
I23 Te2 I24 93.12(9) 2_665 2_665 ?
I23 Te2 I24 93.12(9) . . ?
I23 Te2 I24 149.67(10) 2_665 . ?
I24 Te2 I24 56.80(15) 2_665 . ?
I23 Te2 I25 174.71(7) . . ?
I23 Te2 I25 60.29(8) 2_665 . ?
I24 Te2 I25 33.60(7) 2_665 . ?
I24 Te2 I25 89.38(12) . . ?
I23 Te2 I25 60.29(8) . 2_665 ?
I23 Te2 I25 174.71(8) 2_665 2_665 ?
I24 Te2 I25 89.38(12) 2_665 2_665 ?
I24 Te2 I25 33.60(7) . 2_665 ?
I25 Te2 I25 122.69(13) . 2_665 ?
I23 Te2 I22 27.14(6) . 2_665 ?
I23 Te2 I22 90.02(10) 2_665 2_665 ?
I24 Te2 I22 176.74(10) 2_665 2_665 ?
I24 Te2 I22 120.13(8) . 2_665 ?
I25 Te2 I22 149.65(9) . 2_665 ?
I25 Te2 I22 87.42(8) 2_665 2_665 ?
I23 Te2 I22 90.02(10) . . ?
I23 Te2 I22 27.14(6) 2_665 . ?
I24 Te2 I22 120.13(8) 2_665 . ?
I24 Te2 I22 176.74(10) . . ?
I25 Te2 I22 87.42(8) . . ?
I25 Te2 I22 149.65(9) 2_665 . ?
I22 Te2 I22 62.97(10) 2_665 . ?
I23 Te2 I21 90.19(4) . 2_665 ?
I23 Te2 I21 89.59(4) 2_665 2_665 ?
I24 Te2 I21 92.27(4) 2_665 2_665 ?
I24 Te2 I21 88.10(4) . 2_665 ?
I25 Te2 I21 85.23(4) . 2_665 ?
I25 Te2 I21 94.98(4) 2_665 2_665 ?
I22 Te2 I21 88.64(4) 2_665 2_665 ?
I22 Te2 I21 91.00(4) . 2_665 ?
I23 Te2 I21 89.59(4) . . ?
I23 Te2 I21 90.19(4) 2_665 . ?
I24 Te2 I21 88.10(4) 2_665 . ?
I24 Te2 I21 92.27(4) . . ?
I25 Te2 I21 94.98(4) . . ?
I25 Te2 I21 85.23(4) 2_665 . ?
I22 Te2 I21 91.00(4) 2_665 . ?
I22 Te2 I21 88.64(4) . . ?
I21 Te2 I21 179.58(4) 2_665 . ?
I23 I22 Te2 72.99(10) 2_665 . ?
I23 I22 I22 131.28(12) 2_665 2_665 ?
Te2 I22 I22 58.52(5) . 2_665 ?
I22 I23 Te2 79.87(11) 2_665 . ?
I22 I23 I25 141.05(15) 2_665 2_665 ?
Te2 I23 I25 61.24(7) . 2_665 ?
I25 I24 I24 134.06(10) 2_665 2_665 ?
I25 I24 Te2 75.11(9) 2_665 . ?
I24 I24 Te2 61.60(7) 2_665 . ?
I24 I25 I23 128.08(13) 2_665 2_665 ?
I24 I25 Te2 71.29(10) 2_665 . ?
I23 I25 Te2 58.47(6) 2_665 . ?
O1 P1 C131 109.7(3) . . ?
O1 P1 C111 110.3(3) . . ?
C131 P1 C111 107.5(3) . . ?
O1 P1 C121 113.0(3) . . ?
C131 P1 C121 107.5(3) . . ?
C111 P1 C121 108.6(3) . . ?
O2 P2 C221 112.3(3) . . ?
O2 P2 C231 109.7(3) . . ?
C221 P2 C231 107.1(3) . . ?
O2 P2 C211 113.3(3) . . ?
C221 P2 C211 105.9(3) . . ?
C231 P2 C211 108.3(3) . . ?
O3 P3 C311 108.9(3) . . ?
O3 P3 C321 111.9(3) . . ?
C311 P3 C321 107.6(3) . . ?
O3 P3 C331 110.9(3) . . ?
C311 P3 C331 107.9(3) . . ?
C321 P3 C331 109.5(3) . . ?
O4 P4 C431 112.1(3) . . ?
O4 P4 C421 110.8(3) . . ?
C431 P4 C421 110.4(3) . . ?
O4 P4 C411 109.3(4) . . ?
C431 P4 C411 106.3(3) . . ?
C421 P4 C411 107.8(3) . . ?
O5 P5 C511 112.6(3) . . ?
O5 P5 C531 110.2(3) . . ?
C511 P5 C531 107.2(3) . . ?
O5 P5 C521 111.0(3) . . ?
C511 P5 C521 107.6(3) . . ?
C531 P5 C521 108.0(3) . . ?
O6 P6 C621 109.3(3) . . ?
O6 P6 C611 111.7(3) . . ?
C621 P6 C611 110.4(3) . . ?
O6 P6 C631 112.9(3) . . ?
C621 P6 C631 106.7(3) . . ?
C611 P6 C631 105.7(3) . . ?
C112 C111 C116 120.0 . . ?
C112 C111 P1 122.0(4) . . ?
C116 C111 P1 117.6(4) . . ?
C111 C112 C113 120.0 . . ?
C111 C112 H112 120.0 . . ?
C113 C112 H112 120.0 . . ?
C112 C113 C114 120.0 . . ?
C112 C113 H113 120.0 . . ?
C114 C113 H113 120.0 . . ?
C115 C114 C113 120.0 . . ?
C115 C114 H114 120.0 . . ?
C113 C114 H114 120.0 . . ?
C114 C115 C116 120.0 . . ?
C114 C115 H115 120.0 . . ?
C116 C115 H115 120.0 . . ?
C115 C116 C111 120.0 . . ?
C115 C116 H116 120.0 . . ?
C111 C116 H116 120.0 . . ?
C122 C121 C126 120.0 . . ?
C122 C121 P1 119.5(4) . . ?
C126 C121 P1 120.4(4) . . ?
C121 C122 C123 120.0 . . ?
C121 C122 H122 120.0 . . ?
C123 C122 H122 120.0 . . ?
C124 C123 C122 120.0 . . ?
C124 C123 H123 120.0 . . ?
C122 C123 H123 120.0 . . ?
C123 C124 C125 120.0 . . ?
C123 C124 H124 120.0 . . ?
C125 C124 H124 120.0 . . ?
C126 C125 C124 120.0 . . ?
C126 C125 H125 120.0 . . ?
C124 C125 H125 120.0 . . ?
C125 C126 C121 120.0 . . ?
C125 C126 H126 120.0 . . ?
C121 C126 H126 120.0 . . ?
C132 C131 C136 120.0 . . ?
C132 C131 P1 122.9(4) . . ?
C136 C131 P1 117.1(4) . . ?
C131 C132 C133 120.0 . . ?
C131 C132 H132 120.0 . . ?
C133 C132 H132 120.0 . . ?
C132 C133 C134 120.0 . . ?
C132 C133 H133 120.0 . . ?
C134 C133 H133 120.0 . . ?
C135 C134 C133 120.0 . . ?
C135 C134 H134 120.0 . . ?
C133 C134 H134 120.0 . . ?
C134 C135 C136 120.0 . . ?
C134 C135 H135 120.0 . . ?
C136 C135 H135 120.0 . . ?
C135 C136 C131 120.0 . . ?
C135 C136 H136 120.0 . . ?
C131 C136 H136 120.0 . . ?
C212 C211 C216 120.0 . . ?
C212 C211 P2 118.0(4) . . ?
C216 C211 P2 122.0(4) . . ?
C211 C212 C213 120.0 . . ?
C211 C212 H212 120.0 . . ?
C213 C212 H212 120.0 . . ?
C214 C213 C212 120.0 . . ?
C214 C213 H213 120.0 . . ?
C212 C213 H213 120.0 . . ?
C213 C214 C215 120.0 . . ?
C213 C214 H214 120.0 . . ?
C215 C214 H214 120.0 . . ?
C216 C215 C214 120.0 . . ?
C216 C215 H215 120.0 . . ?
C214 C215 H215 120.0 . . ?
C215 C216 C211 120.0 . . ?
C215 C216 H216 120.0 . . ?
C211 C216 H216 120.0 . . ?
C222 C221 C226 120.0 . . ?
C222 C221 P2 119.2(3) . . ?
C226 C221 P2 120.8(3) . . ?
C223 C222 C221 120.0 . . ?
C223 C222 H222 120.0 . . ?
C221 C222 H222 120.0 . . ?
C224 C223 C222 120.0 . . ?
C224 C223 H223 120.0 . . ?
C222 C223 H223 120.0 . . ?
C223 C224 C225 120.0 . . ?
C223 C224 H224 120.0 . . ?
C225 C224 H224 120.0 . . ?
C226 C225 C224 120.0 . . ?
C226 C225 H225 120.0 . . ?
C224 C225 H225 120.0 . . ?
C225 C226 C221 120.0 . . ?
C225 C226 H226 120.0 . . ?
C221 C226 H226 120.0 . . ?
C232 C231 C236 120.0 . . ?
C232 C231 P2 121.5(4) . . ?
C236 C231 P2 118.4(4) . . ?
C233 C232 C231 120.0 . . ?
C233 C232 H232 120.0 . . ?
C231 C232 H232 120.0 . . ?
C234 C233 C232 120.0 . . ?
C234 C233 H233 120.0 . . ?
C232 C233 H233 120.0 . . ?
C233 C234 C235 120.0 . . ?
C233 C234 H234 120.0 . . ?
C235 C234 H234 120.0 . . ?
C236 C235 C234 120.0 . . ?
C236 C235 H235 120.0 . . ?
C234 C235 H235 120.0 . . ?
C235 C236 C231 120.0 . . ?
C235 C236 H236 120.0 . . ?
C231 C236 H236 120.0 . . ?
C312 C311 C316 120.0 . . ?
C312 C311 P3 117.9(4) . . ?
C316 C311 P3 122.1(4) . . ?
C311 C312 C313 120.0 . . ?
C311 C312 H312 120.0 . . ?
C313 C312 H312 120.0 . . ?
C314 C313 C312 120.0 . . ?
C314 C313 H313 120.0 . . ?
C312 C313 H313 120.0 . . ?
C313 C314 C315 120.0 . . ?
C313 C314 H314 120.0 . . ?
C315 C314 H314 120.0 . . ?
C316 C315 C314 120.0 . . ?
C316 C315 H315 120.0 . . ?
C314 C315 H315 120.0 . . ?
C315 C316 C311 120.0 . . ?
C315 C316 H316 120.0 . . ?
C311 C316 H316 120.0 . . ?
C322 C321 C326 120.0 . . ?
C322 C321 P3 122.6(4) . . ?
C326 C321 P3 117.0(4) . . ?
C321 C322 C323 120.0 . . ?
C321 C322 H322 120.0 . . ?
C323 C322 H322 120.0 . . ?
C324 C323 C322 120.0 . . ?
C324 C323 H323 120.0 . . ?
C322 C323 H323 120.0 . . ?
C323 C324 C325 120.0 . . ?
C323 C324 H324 120.0 . . ?
C325 C324 H324 120.0 . . ?
C326 C325 C324 120.0 . . ?
C326 C325 H325 120.0 . . ?
C324 C325 H325 120.0 . . ?
C325 C326 C321 120.0 . . ?
C325 C326 H326 120.0 . . ?
C321 C326 H326 120.0 . . ?
C332 C331 C336 120.0 . . ?
C332 C331 P3 121.6(4) . . ?
C336 C331 P3 118.4(4) . . ?
C333 C332 C331 120.0 . . ?
C333 C332 H332 120.0 . . ?
C331 C332 H332 120.0 . . ?
C334 C333 C332 120.0 . . ?
C334 C333 H333 120.0 . . ?
C332 C333 H333 120.0 . . ?
C333 C334 C335 120.0 . . ?
C333 C334 H334 120.0 . . ?
C335 C334 H334 120.0 . . ?
C336 C335 C334 120.0 . . ?
C336 C335 H335 120.0 . . ?
C334 C335 H335 120.0 . . ?
C335 C336 C331 120.0 . . ?
C335 C336 H336 120.0 . . ?
C331 C336 H336 120.0 . . ?
C412 C411 C416 120.0 . . ?
C412 C411 P4 122.2(4) . . ?
C416 C411 P4 117.7(4) . . ?
C411 C412 C413 120.0 . . ?
C411 C412 H412 120.0 . . ?
C413 C412 H412 120.0 . . ?
C414 C413 C412 120.0 . . ?
C414 C413 H413 120.0 . . ?
C412 C413 H413 120.0 . . ?
C413 C414 C415 120.0 . . ?
C413 C414 H414 120.0 . . ?
C415 C414 H414 120.0 . . ?
C416 C415 C414 120.0 . . ?
C416 C415 H415 120.0 . . ?
C414 C415 H415 120.0 . . ?
C415 C416 C411 120.0 . . ?
C415 C416 H416 120.0 . . ?
C411 C416 H416 120.0 . . ?
C422 C421 C426 120.0 . . ?
C422 C421 P4 116.5(4) . . ?
C426 C421 P4 123.4(4) . . ?
C421 C422 C423 120.0 . . ?
C421 C422 H422 120.0 . . ?
C423 C422 H422 120.0 . . ?
C424 C423 C422 120.0 . . ?
C424 C423 H423 120.0 . . ?
C422 C423 H423 120.0 . . ?
C425 C424 C423 120.0 . . ?
C425 C424 H424 120.0 . . ?
C423 C424 H424 120.0 . . ?
C424 C425 C426 120.0 . . ?
C424 C425 H425 120.0 . . ?
C426 C425 H425 120.0 . . ?
C425 C426 C421 120.0 . . ?
C425 C426 H426 120.0 . . ?
C421 C426 H426 120.0 . . ?
C432 C431 C436 120.0 . . ?
C432 C431 P4 118.3(4) . . ?
C436 C431 P4 121.7(4) . . ?
C431 C432 C433 120.0 . . ?
C431 C432 H432 120.0 . . ?
C433 C432 H432 120.0 . . ?
C434 C433 C432 120.0 . . ?
C434 C433 H433 120.0 . . ?
C432 C433 H433 120.0 . . ?
C433 C434 C435 120.0 . . ?
C433 C434 H434 120.0 . . ?
C435 C434 H434 120.0 . . ?
C434 C435 C436 120.0 . . ?
C434 C435 H435 120.0 . . ?
C436 C435 H435 120.0 . . ?
C435 C436 C431 120.0 . . ?
C435 C436 H436 120.0 . . ?
C431 C436 H436 120.0 . . ?
C512 C511 C516 120.0 . . ?
C512 C511 P5 119.5(3) . . ?
C516 C511 P5 120.1(3) . . ?
C511 C512 C513 120.0 . . ?
C511 C512 H512 120.0 . . ?
C513 C512 H512 120.0 . . ?
C512 C513 C514 120.0 . . ?
C512 C513 H513 120.0 . . ?
C514 C513 H513 120.0 . . ?
C515 C514 C513 120.0 . . ?
C515 C514 H514 120.0 . . ?
C513 C514 H514 120.0 . . ?
C516 C515 C514 120.0 . . ?
C516 C515 H515 120.0 . . ?
C514 C515 H515 120.0 . . ?
C515 C516 C511 120.0 . . ?
C515 C516 H516 120.0 . . ?
C511 C516 H516 120.0 . . ?
C522 C521 C526 120.0 . . ?
C522 C521 P5 122.7(4) . . ?
C526 C521 P5 117.3(4) . . ?
C521 C522 C523 120.0 . . ?
C521 C522 H522 120.0 . . ?
C523 C522 H522 120.0 . . ?
C522 C523 C524 120.0 . . ?
C522 C523 H523 120.0 . . ?
C524 C523 H523 120.0 . . ?
C525 C524 C523 120.0 . . ?
C525 C524 H524 120.0 . . ?
C523 C524 H524 120.0 . . ?
C526 C525 C524 120.0 . . ?
C526 C525 H525 120.0 . . ?
C524 C525 H525 120.0 . . ?
C525 C526 C521 120.0 . . ?
C525 C526 H526 120.0 . . ?
C521 C526 H526 120.0 . . ?
C532 C531 C536 120.0 . . ?
C532 C531 P5 118.1(4) . . ?
C536 C531 P5 121.9(4) . . ?
C533 C532 C531 120.0 . . ?
C533 C532 H532 120.0 . . ?
C531 C532 H532 120.0 . . ?
C532 C533 C534 120.0 . . ?
C532 C533 H533 120.0 . . ?
C534 C533 H533 120.0 . . ?
C535 C534 C533 120.0 . . ?
C535 C534 H534 120.0 . . ?
C533 C534 H534 120.0 . . ?
C534 C535 C536 120.0 . . ?
C534 C535 H535 120.0 . . ?
C536 C535 H535 120.0 . . ?
C535 C536 C531 120.0 . . ?
C535 C536 H536 120.0 . . ?
C531 C536 H536 120.0 . . ?
C612 C611 C616 120.0 . . ?
C612 C611 P6 120.3(4) . . ?
C616 C611 P6 119.7(4) . . ?
C613 C612 C611 120.0 . . ?
C613 C612 H612 120.0 . . ?
C611 C612 H612 120.0 . . ?
C614 C613 C612 120.0 . . ?
C614 C613 H613 120.0 . . ?
C612 C613 H613 120.0 . . ?
C615 C614 C613 120.0 . . ?
C615 C614 H614 120.0 . . ?
C613 C614 H614 120.0 . . ?
C614 C615 C616 120.0 . . ?
C614 C615 H615 120.0 . . ?
C616 C615 H615 120.0 . . ?
C615 C616 C611 120.0 . . ?
C615 C616 H616 120.0 . . ?
C611 C616 H616 120.0 . . ?
C622 C621 C626 120.0 . . ?
C622 C621 P6 122.6(4) . . ?
C626 C621 P6 117.3(4) . . ?
C621 C622 C623 120.0 . . ?
C621 C622 H622 120.0 . . ?
C623 C622 H622 120.0 . . ?
C624 C623 C622 120.0 . . ?
C624 C623 H623 120.0 . . ?
C622 C623 H623 120.0 . . ?
C623 C624 C625 120.0 . . ?
C623 C624 H624 120.0 . . ?
C625 C624 H624 120.0 . . ?
C624 C625 C626 120.0 . . ?
C624 C625 H625 120.0 . . ?
C626 C625 H625 120.0 . . ?
C625 C626 C621 120.0 . . ?
C625 C626 H626 120.0 . . ?
C621 C626 H626 120.0 . . ?
C632 C631 C636 120.0 . . ?
C632 C631 P6 117.2(3) . . ?
C636 C631 P6 122.8(3) . . ?
C631 C632 C633 120.0 . . ?
C631 C632 H632 120.0 . . ?
C633 C632 H632 120.0 . . ?
C634 C633 C632 120.0 . . ?
C634 C633 H633 120.0 . . ?
C632 C633 H633 120.0 . . ?
C635 C634 C633 120.0 . . ?
C635 C634 H634 120.0 . . ?
C633 C634 H634 120.0 . . ?
C634 C635 C636 120.0 . . ?
C634 C635 H635 120.0 . . ?
C636 C635 H635 120.0 . . ?
C635 C636 C631 120.0 . . ?
C635 C636 H636 120.0 . . ?
C631 C636 H636 120.0 . . ?

loop_
_geom_bond_atom_site_label_1
_geom_bond_atom_site_label_2
_geom_bond_distance
_geom_bond_site_symmetry_2
_geom_bond_publ_flag
Te1 I12 2.9002(12) . ?
Te1 I11 2.9136(6) . ?
Te1 I11 2.9136(6) 2_765 ?
Te1 I14 2.9368(5) . ?
Te1 I14 2.9368(5) 2_765 ?
Te1 I13 2.9485(11) . ?
Te2 I23 2.8558(17) . ?
Te2 I23 2.8558(17) 2_665 ?
Te2 I24 2.8787(17) 2_665 ?
Te2 I24 2.8787(17) . ?
Te2 I25 2.9373(18) . ?
Te2 I25 2.9373(18) 2_665 ?
Te2 I22 2.9400(16) 2_665 ?
Te2 I22 2.9400(16) . ?
Te2 I21 2.9427(5) 2_665 ?
Te2 I21 2.9427(5) . ?
I22 I23 1.362(3) 2_665 ?
I22 I22 3.071(5) 2_665 ?
I23 I22 1.362(3) 2_665 ?
I23 I25 2.910(3) 2_665 ?
I24 I25 1.682(4) 2_665 ?
I24 I24 2.738(7) 2_665 ?
I25 I24 1.682(4) 2_665 ?
I25 I23 2.910(3) 2_665 ?
P1 O1 1.503(6) . ?
P1 C131 1.790(5) . ?
P1 C111 1.793(5) . ?
P1 C121 1.803(5) . ?
P2 O2 1.499(5) . ?
P2 C221 1.783(5) . ?
P2 C231 1.785(4) . ?
P2 C211 1.811(5) . ?
P3 O3 1.510(5) . ?
P3 C311 1.786(5) . ?
P3 C321 1.802(5) . ?
P3 C331 1.807(4) . ?
P4 O4 1.503(6) . ?
P4 C431 1.791(4) . ?
P4 C421 1.797(5) . ?
P4 C411 1.800(5) . ?
P5 O5 1.493(6) . ?
P5 C511 1.793(5) . ?
P5 C531 1.796(5) . ?
P5 C521 1.804(5) . ?
P6 O6 1.491(5) . ?
P6 C621 1.795(4) . ?
P6 C611 1.800(5) . ?
P6 C631 1.806(5) . ?
C111 C112 1.3900 . ?
C111 C116 1.3900 . ?
C112 C113 1.3900 . ?
C112 H112 0.9500 . ?
C113 C114 1.3900 . ?
C113 H113 0.9500 . ?
C114 C115 1.3900 . ?
C114 H114 0.9500 . ?
C115 C116 1.3900 . ?
C115 H115 0.9500 . ?
C116 H116 0.9500 . ?
C121 C122 1.3900 . ?
C121 C126 1.3900 . ?
C122 C123 1.3900 . ?
C122 H122 0.9500 . ?
C123 C124 1.3900 . ?
C123 H123 0.9500 . ?
C124 C125 1.3900 . ?
C124 H124 0.9500 . ?
C125 C126 1.3900 . ?
C125 H125 0.9500 . ?
C126 H126 0.9500 . ?
C131 C132 1.3900 . ?
C131 C136 1.3900 . ?
C132 C133 1.3900 . ?
C132 H132 0.9500 . ?
C133 C134 1.3900 . ?
C133 H133 0.9500 . ?
C134 C135 1.3900 . ?
C134 H134 0.9500 . ?
C135 C136 1.3900 . ?
C135 H135 0.9500 . ?
C136 H136 0.9500 . ?
C211 C212 1.3900 . ?
C211 C216 1.3900 . ?
C212 C213 1.3900 . ?
C212 H212 0.9500 . ?
C213 C214 1.3900 . ?
C213 H213 0.9500 . ?
C214 C215 1.3900 . ?
C214 H214 0.9500 . ?
C215 C216 1.3900 . ?
C215 H215 0.9500 . ?
C216 H216 0.9500 . ?
C221 C222 1.3900 . ?
C221 C226 1.3900 . ?
C222 C223 1.3900 . ?
C222 H222 0.9500 . ?
C223 C224 1.3900 . ?
C223 H223 0.9500 . ?
C224 C225 1.3900 . ?
C224 H224 0.9500 . ?
C225 C226 1.3900 . ?
C225 H225 0.9500 . ?
C226 H226 0.9500 . ?
C231 C232 1.3900 . ?
C231 C236 1.3900 . ?
C232 C233 1.3900 . ?
C232 H232 0.9500 . ?
C233 C234 1.3900 . ?
C233 H233 0.9500 . ?
C234 C235 1.3900 . ?
C234 H234 0.9500 . ?
C235 C236 1.3900 . ?
C235 H235 0.9500 . ?
C236 H236 0.9500 . ?
C311 C312 1.3900 . ?
C311 C316 1.3900 . ?
C312 C313 1.3900 . ?
C312 H312 0.9500 . ?
C313 C314 1.3900 . ?
C313 H313 0.9500 . ?
C314 C315 1.3900 . ?
C314 H314 0.9500 . ?
C315 C316 1.3900 . ?
C315 H315 0.9500 . ?
C316 H316 0.9500 . ?
C321 C322 1.3900 . ?
C321 C326 1.3900 . ?
C322 C323 1.3900 . ?
C322 H322 0.9500 . ?
C323 C324 1.3900 . ?
C323 H323 0.9500 . ?
C324 C325 1.3900 . ?
C324 H324 0.9500 . ?
C325 C326 1.3900 . ?
C325 H325 0.9500 . ?
C326 H326 0.9500 . ?
C331 C332 1.3900 . ?
C331 C336 1.3900 . ?
C332 C333 1.3900 . ?
C332 H332 0.9500 . ?
C333 C334 1.3900 . ?
C333 H333 0.9500 . ?
C334 C335 1.3900 . ?
C334 H334 0.9500 . ?
C335 C336 1.3900 . ?
C335 H335 0.9500 . ?
C336 H336 0.9500 . ?
C411 C412 1.3900 . ?
C411 C416 1.3900 . ?
C412 C413 1.3900 . ?
C412 H412 0.9500 . ?
C413 C414 1.3900 . ?
C413 H413 0.9500 . ?
C414 C415 1.3900 . ?
C414 H414 0.9500 . ?
C415 C416 1.3900 . ?
C415 H415 0.9500 . ?
C416 H416 0.9500 . ?
C421 C422 1.3900 . ?
C421 C426 1.3900 . ?
C422 C423 1.3900 . ?
C422 H422 0.9500 . ?
C423 C424 1.3900 . ?
C423 H423 0.9500 . ?
C424 C425 1.3900 . ?
C424 H424 0.9500 . ?
C425 C426 1.3900 . ?
C425 H425 0.9500 . ?
C426 H426 0.9500 . ?
C431 C432 1.3900 . ?
C431 C436 1.3900 . ?
C432 C433 1.3900 . ?
C432 H432 0.9500 . ?
C433 C434 1.3900 . ?
C433 H433 0.9500 . ?
C434 C435 1.3900 . ?
C434 H434 0.9500 . ?
C435 C436 1.3900 . ?
C435 H435 0.9500 . ?
C436 H436 0.9500 . ?
C511 C512 1.3900 . ?
C511 C516 1.3900 . ?
C512 C513 1.3900 . ?
C512 H512 0.9500 . ?
C513 C514 1.3900 . ?
C513 H513 0.9500 . ?
C514 C515 1.3900 . ?
C514 H514 0.9500 . ?
C515 C516 1.3900 . ?
C515 H515 0.9500 . ?
C516 H516 0.9500 . ?
C521 C522 1.3900 . ?
C521 C526 1.3900 . ?
C522 C523 1.3900 . ?
C522 H522 0.9500 . ?
C523 C524 1.3900 . ?
C523 H523 0.9500 . ?
C524 C525 1.3900 . ?
C524 H524 0.9500 . ?
C525 C526 1.3900 . ?
C525 H525 0.9500 . ?
C526 H526 0.9500 . ?
C531 C532 1.3900 . ?
C531 C536 1.3900 . ?
C532 C533 1.3900 . ?
C532 H532 0.9500 . ?
C533 C534 1.3900 . ?
C533 H533 0.9500 . ?
C534 C535 1.3900 . ?
C534 H534 0.9500 . ?
C535 C536 1.3900 . ?
C535 H535 0.9500 . ?
C536 H536 0.9500 . ?
C611 C612 1.3900 . ?
C611 C616 1.3900 . ?
C612 C613 1.3900 . ?
C612 H612 0.9500 . ?
C613 C614 1.3900 . ?
C613 H613 0.9500 . ?
C614 C615 1.3900 . ?
C614 H614 0.9500 . ?
C615 C616 1.3900 . ?
C615 H615 0.9500 . ?
C616 H616 0.9500 . ?
C621 C622 1.3900 . ?
C621 C626 1.3900 . ?
C622 C623 1.3900 . ?
C622 H622 0.9500 . ?
C623 C624 1.3900 . ?
C623 H623 0.9500 . ?
C624 C625 1.3900 . ?
C624 H624 0.9500 . ?
C625 C626 1.3900 . ?
C625 H625 0.9500 . ?
C626 H626 0.9500 . ?
C631 C632 1.3900 . ?
C631 C636 1.3900 . ?
C632 C633 1.3900 . ?
C632 H632 0.9500 . ?
C633 C634 1.3900 . ?
C633 H633 0.9500 . ?
C634 C635 1.3900 . ?
C634 H634 0.9500 . ?
C635 C636 1.3900 . ?
C635 H635 0.9500 . ?
C636 H636 0.9500 . ?

loop_
_geom_torsion_atom_site_label_1
_geom_torsion_atom_site_label_2
_geom_torsion_atom_site_label_3
_geom_torsion_atom_site_label_4
_geom_torsion
_geom_torsion_site_symmetry_1
_geom_torsion_site_symmetry_2
_geom_torsion_site_symmetry_3
_geom_torsion_site_symmetry_4
_geom_torsion_publ_flag
I23 Te2 I22 I23 -177.33(8) . . . 2_665 ?
I24 Te2 I22 I23 6.07(12) 2_665 . . 2_665 ?
I24 Te2 I22 I23 -13.1(11) . . . 2_665 ?
I25 Te2 I22 I23 -1.96(11) . . . 2_665 ?
I25 Te2 I22 I23 171.23(11) 2_665 . . 2_665 ?
I22 Te2 I22 I23 -175.10(15) 2_665 . . 2_665 ?
I21 Te2 I22 I23 -87.14(11) 2_665 . . 2_665 ?
I21 Te2 I22 I23 93.08(11) . . . 2_665 ?
I23 Te2 I22 I22 -2.24(7) . . . 2_665 ?
I23 Te2 I22 I22 175.10(15) 2_665 . . 2_665 ?
I24 Te2 I22 I22 -178.84(6) 2_665 . . 2_665 ?
I24 Te2 I22 I22 162.0(10) . . . 2_665 ?
I25 Te2 I22 I22 173.13(6) . . . 2_665 ?
I25 Te2 I22 I22 -13.68(12) 2_665 . . 2_665 ?
I21 Te2 I22 I22 87.96(5) 2_665 . . 2_665 ?
I21 Te2 I22 I22 -91.82(5) . . . 2_665 ?
I23 Te2 I23 I22 3.00(9) 2_665 . . 2_665 ?
I24 Te2 I23 I22 178.54(11) 2_665 . . 2_665 ?
I24 Te2 I23 I22 -174.75(10) . . . 2_665 ?
I25 Te2 I23 I22 -56.7(10) . . . 2_665 ?
I25 Te2 I23 I22 177.74(13) 2_665 . . 2_665 ?
I22 Te2 I23 I22 4.37(13) . . . 2_665 ?
I21 Te2 I23 I22 -86.64(11) 2_665 . . 2_665 ?
I21 Te2 I23 I22 93.00(11) . . . 2_665 ?
I23 Te2 I23 I25 -174.74(6) 2_665 . . 2_665 ?
I24 Te2 I23 I25 0.79(11) 2_665 . . 2_665 ?
I24 Te2 I23 I25 7.51(7) . . . 2_665 ?
I25 Te2 I23 I25 125.6(9) . . . 2_665 ?
I22 Te2 I23 I25 -177.74(13) 2_665 . . 2_665 ?
I22 Te2 I23 I25 -173.37(6) . . . 2_665 ?
I21 Te2 I23 I25 95.62(5) 2_665 . . 2_665 ?
I21 Te2 I23 I25 -84.74(5) . . . 2_665 ?
I23 Te2 I24 I25 -11.84(11) . . . 2_665 ?
I23 Te2 I24 I25 172.14(10) 2_665 . . 2_665 ?
I24 Te2 I24 I25 164.11(15) 2_665 . . 2_665 ?
I25 Te2 I24 I25 172.83(7) . . . 2_665 ?
I22 Te2 I24 I25 -14.61(11) 2_665 . . 2_665 ?
I22 Te2 I24 I25 -176.1(10) . . . 2_665 ?
I21 Te2 I24 I25 -101.93(10) 2_665 . . 2_665 ?
I21 Te2 I24 I25 77.87(10) . . . 2_665 ?
I23 Te2 I24 I24 -175.95(8) . . . 2_665 ?
I23 Te2 I24 I24 8.02(14) 2_665 . . 2_665 ?
I25 Te2 I24 I24 8.71(8) . . . 2_665 ?
I25 Te2 I24 I24 -164.11(15) 2_665 . . 2_665 ?
I22 Te2 I24 I24 -178.72(7) 2_665 . . 2_665 ?
I22 Te2 I24 I24 19.8(11) . . . 2_665 ?
I21 Te2 I24 I24 93.96(7) 2_665 . . 2_665 ?
I21 Te2 I24 I24 -86.24(7) . . . 2_665 ?
I23 Te2 I25 I24 -131.5(9) . . . 2_665 ?
I23 Te2 I25 I24 166.36(12) 2_665 . . 2_665 ?
I24 Te2 I25 I24 -13.24(13) . . . 2_665 ?
I25 Te2 I25 I24 -8.53(8) 2_665 . . 2_665 ?
I22 Te2 I25 I24 179.56(10) 2_665 . . 2_665 ?
I22 Te2 I25 I24 167.39(10) . . . 2_665 ?
I21 Te2 I25 I24 -101.39(10) 2_665 . . 2_665 ?
I21 Te2 I25 I24 78.98(10) . . . 2_665 ?
I23 Te2 I25 I23 62.2(9) . . . 2_665 ?
I24 Te2 I25 I23 -166.36(12) 2_665 . . 2_665 ?
I24 Te2 I25 I23 -179.60(6) . . . 2_665 ?
I25 Te2 I25 I23 -174.89(6) 2_665 . . 2_665 ?
I22 Te2 I25 I23 13.20(11) 2_665 . . 2_665 ?
I22 Te2 I25 I23 1.03(6) . . . 2_665 ?
I21 Te2 I25 I23 92.26(5) 2_665 . . 2_665 ?
I21 Te2 I25 I23 -87.37(5) . . . 2_665 ?
O1 P1 C111 C112 157.8(3) . . . . ?
C131 P1 C111 C112 -82.6(4) . . . . ?
C121 P1 C111 C112 33.4(4) . . . . ?
O1 P1 C111 C116 -30.1(4) . . . . ?
C131 P1 C111 C116 89.5(4) . . . . ?
C121 P1 C111 C116 -154.5(3) . . . . ?
C116 C111 C112 C113 0.0 . . . . ?
P1 C111 C112 C113 171.9(5) . . . . ?
C111 C112 C113 C114 0.0 . . . . ?
C112 C113 C114 C115 0.0 . . . . ?
C113 C114 C115 C116 0.0 . . . . ?
C114 C115 C116 C111 0.0 . . . . ?
C112 C111 C116 C115 0.0 . . . . ?
P1 C111 C116 C115 -172.3(4) . . . . ?
O1 P1 C121 C122 -20.7(4) . . . . ?
C131 P1 C121 C122 -141.9(3) . . . . ?
C111 P1 C121 C122 102.0(3) . . . . ?
O1 P1 C121 C126 162.9(3) . . . . ?
C131 P1 C121 C126 41.7(4) . . . . ?
C111 P1 C121 C126 -74.3(4) . . . . ?
C126 C121 C122 C123 0.0 . . . . ?
P1 C121 C122 C123 -176.4(4) . . . . ?
C121 C122 C123 C124 0.0 . . . . ?
C122 C123 C124 C125 0.0 . . . . ?
C123 C124 C125 C126 0.0 . . . . ?
C124 C125 C126 C121 0.0 . . . . ?
C122 C121 C126 C125 0.0 . . . . ?
P1 C121 C126 C125 176.3(4) . . . . ?
O1 P1 C131 C132 153.4(4) . . . . ?
C111 P1 C131 C132 33.4(4) . . . . ?
C121 P1 C131 C132 -83.3(4) . . . . ?
O1 P1 C131 C136 -27.0(4) . . . . ?
C111 P1 C131 C136 -147.0(3) . . . . ?
C121 P1 C131 C136 96.3(3) . . . . ?
C136 C131 C132 C133 0.0 . . . . ?
P1 C131 C132 C133 179.6(4) . . . . ?
C131 C132 C133 C134 0.0 . . . . ?
C132 C133 C134 C135 0.0 . . . . ?
C133 C134 C135 C136 0.0 . . . . ?
C134 C135 C136 C131 0.0 . . . . ?
C132 C131 C136 C135 0.0 . . . . ?
P1 C131 C136 C135 -179.6(4) . . . . ?
O2 P2 C211 C212 56.2(4) . . . . ?
C221 P2 C211 C212 179.8(3) . . . . ?
C231 P2 C211 C212 -65.6(4) . . . . ?
O2 P2 C211 C216 -124.1(4) . . . . ?
C221 P2 C211 C216 -0.6(4) . . . . ?
C231 P2 C211 C216 114.0(3) . . . . ?
C216 C211 C212 C213 0.0 . . . . ?
P2 C211 C212 C213 179.6(4) . . . . ?
C211 C212 C213 C214 0.0 . . . . ?
C212 C213 C214 C215 0.0 . . . . ?
C213 C214 C215 C216 0.0 . . . . ?
C214 C215 C216 C211 0.0 . . . . ?
C212 C211 C216 C215 0.0 . . . . ?
P2 C211 C216 C215 -179.6(4) . . . . ?
O2 P2 C221 C222 33.1(4) . . . . ?
C231 P2 C221 C222 153.6(3) . . . . ?
C211 P2 C221 C222 -91.0(4) . . . . ?
O2 P2 C221 C226 -147.4(3) . . . . ?
C231 P2 C221 C226 -26.9(4) . . . . ?
C211 P2 C221 C226 88.5(3) . . . . ?
C226 C221 C222 C223 0.0 . . . . ?
P2 C221 C222 C223 179.5(4) . . . . ?
C221 C222 C223 C224 0.0 . . . . ?
C222 C223 C224 C225 0.0 . . . . ?
C223 C224 C225 C226 0.0 . . . . ?
C224 C225 C226 C221 0.0 . . . . ?
C222 C221 C226 C225 0.0 . . . . ?
P2 C221 C226 C225 -179.5(4) . . . . ?
O2 P2 C231 C232 -143.1(4) . . . . ?
C221 P2 C231 C232 94.8(4) . . . . ?
C211 P2 C231 C232 -19.0(4) . . . . ?
O2 P2 C231 C236 32.5(4) . . . . ?
C221 P2 C231 C236 -89.6(3) . . . . ?
C211 P2 C231 C236 156.6(3) . . . . ?
C236 C231 C232 C233 0.0 . . . . ?
P2 C231 C232 C233 175.5(4) . . . . ?
C231 C232 C233 C234 0.0 . . . . ?
C232 C233 C234 C235 0.0 . . . . ?
C233 C234 C235 C236 0.0 . . . . ?
C234 C235 C236 C231 0.0 . . . . ?
C232 C231 C236 C235 0.0 . . . . ?
P2 C231 C236 C235 -175.7(4) . . . . ?
O3 P3 C311 C312 -6.1(4) . . . . ?
C321 P3 C311 C312 -127.5(3) . . . . ?
C331 P3 C311 C312 114.4(3) . . . . ?
O3 P3 C311 C316 176.2(3) . . . . ?
C321 P3 C311 C316 54.8(4) . . . . ?
C331 P3 C311 C316 -63.3(4) . . . . ?
C316 C311 C312 C313 0.0 . . . . ?
P3 C311 C312 C313 -177.8(4) . . . . ?
C311 C312 C313 C314 0.0 . . . . ?
C312 C313 C314 C315 0.0 . . . . ?
C313 C314 C315 C316 0.0 . . . . ?
C314 C315 C316 C311 0.0 . . . . ?
C312 C311 C316 C315 0.0 . . . . ?
P3 C311 C316 C315 177.7(4) . . . . ?
O3 P3 C321 C322 100.1(4) . . . . ?
C311 P3 C321 C322 -140.4(3) . . . . ?
C331 P3 C321 C322 -23.3(4) . . . . ?
O3 P3 C321 C326 -73.0(4) . . . . ?
C311 P3 C321 C326 46.6(3) . . . . ?
C331 P3 C321 C326 163.6(3) . . . . ?
C326 C321 C322 C323 0.0 . . . . ?
P3 C321 C322 C323 -172.8(4) . . . . ?
C321 C322 C323 C324 0.0 . . . . ?
C322 C323 C324 C325 0.0 . . . . ?
C323 C324 C325 C326 0.0 . . . . ?
C324 C325 C326 C321 0.0 . . . . ?
C322 C321 C326 C325 0.0 . . . . ?
P3 C321 C326 C325 173.2(4) . . . . ?
O3 P3 C331 C332 -170.5(3) . . . . ?
C311 P3 C331 C332 70.3(4) . . . . ?
C321 P3 C331 C332 -46.5(4) . . . . ?
O3 P3 C331 C336 13.0(4) . . . . ?
C311 P3 C331 C336 -106.3(3) . . . . ?
C321 P3 C331 C336 136.9(3) . . . . ?
C336 C331 C332 C333 0.0 . . . . ?
P3 C331 C332 C333 -176.5(4) . . . . ?
C331 C332 C333 C334 0.0 . . . . ?
C332 C333 C334 C335 0.0 . . . . ?
C333 C334 C335 C336 0.0 . . . . ?
C334 C335 C336 C331 0.0 . . . . ?
C332 C331 C336 C335 0.0 . . . . ?
P3 C331 C336 C335 176.6(4) . . . . ?
O4 P4 C411 C412 -154.8(4) . . . . ?
C431 P4 C411 C412 84.1(4) . . . . ?
C421 P4 C411 C412 -34.3(4) . . . . ?
O4 P4 C411 C416 28.6(4) . . . . ?
C431 P4 C411 C416 -92.6(4) . . . . ?
C421 P4 C411 C416 149.1(3) . . . . ?
C416 C411 C412 C413 0.0 . . . . ?
P4 C411 C412 C413 -176.6(4) . . . . ?
C411 C412 C413 C414 0.0 . . . . ?
C412 C413 C414 C415 0.0 . . . . ?
C413 C414 C415 C416 0.0 . . . . ?
C414 C415 C416 C411 0.0 . . . . ?
C412 C411 C416 C415 0.0 . . . . ?
P4 C411 C416 C415 176.7(4) . . . . ?
O4 P4 C421 C422 24.3(5) . . . . ?
C431 P4 C421 C422 149.0(3) . . . . ?
C411 P4 C421 C422 -95.2(4) . . . . ?
O4 P4 C421 C426 -159.8(4) . . . . ?
C431 P4 C421 C426 -35.1(5) . . . . ?
C411 P4 C421 C426 80.7(4) . . . . ?
C426 C421 C422 C423 0.0 . . . . ?
P4 C421 C422 C423 176.1(4) . . . . ?
C421 C422 C423 C424 0.0 . . . . ?
C422 C423 C424 C425 0.0 . . . . ?
C423 C424 C425 C426 0.0 . . . . ?
C424 C425 C426 C421 0.0 . . . . ?
C422 C421 C426 C425 0.0 . . . . ?
P4 C421 C426 C425 -175.8(5) . . . . ?
O4 P4 C431 C432 16.0(5) . . . . ?
C421 P4 C431 C432 -108.0(3) . . . . ?
C411 P4 C431 C432 135.4(3) . . . . ?
O4 P4 C431 C436 -166.1(4) . . . . ?
C421 P4 C431 C436 69.9(4) . . . . ?
C411 P4 C431 C436 -46.8(4) . . . . ?
C436 C431 C432 C433 0.0 . . . . ?
P4 C431 C432 C433 177.9(4) . . . . ?
C431 C432 C433 C434 0.0 . . . . ?
C432 C433 C434 C435 0.0 . . . . ?
C433 C434 C435 C436 0.0 . . . . ?
C434 C435 C436 C431 0.0 . . . . ?
C432 C431 C436 C435 0.0 . . . . ?
P4 C431 C436 C435 -177.8(4) . . . . ?
O5 P5 C511 C512 -79.4(4) . . . . ?
C531 P5 C511 C512 159.2(3) . . . . ?
C521 P5 C511 C512 43.2(4) . . . . ?
O5 P5 C511 C516 94.2(4) . . . . ?
C531 P5 C511 C516 -27.2(4) . . . . ?
C521 P5 C511 C516 -143.2(3) . . . . ?
C516 C511 C512 C513 0.0 . . . . ?
P5 C511 C512 C513 173.6(4) . . . . ?
C511 C512 C513 C514 0.0 . . . . ?
C512 C513 C514 C515 0.0 . . . . ?
C513 C514 C515 C516 0.0 . . . . ?
C514 C515 C516 C511 0.0 . . . . ?
C512 C511 C516 C515 0.0 . . . . ?
P5 C511 C516 C515 -173.6(4) . . . . ?
O5 P5 C521 C522 162.7(3) . . . . ?
C511 P5 C521 C522 39.1(4) . . . . ?
C531 P5 C521 C522 -76.3(4) . . . . ?
O5 P5 C521 C526 -18.6(4) . . . . ?
C511 P5 C521 C526 -142.2(3) . . . . ?
C531 P5 C521 C526 102.4(3) . . . . ?
C526 C521 C522 C523 0.0 . . . . ?
P5 C521 C522 C523 178.7(4) . . . . ?
C521 C522 C523 C524 0.0 . . . . ?
C522 C523 C524 C525 0.0 . . . . ?
C523 C524 C525 C526 0.0 . . . . ?
C524 C525 C526 C521 0.0 . . . . ?
C522 C521 C526 C525 0.0 . . . . ?
P5 C521 C526 C525 -178.7(4) . . . . ?
O5 P5 C531 C532 7.8(4) . . . . ?
C511 P5 C531 C532 130.6(3) . . . . ?
C521 P5 C531 C532 -113.7(3) . . . . ?
O5 P5 C531 C536 -173.2(3) . . . . ?
C511 P5 C531 C536 -50.3(4) . . . . ?
C521 P5 C531 C536 65.4(4) . . . . ?
C536 C531 C532 C533 0.0 . . . . ?
P5 C531 C532 C533 179.1(4) . . . . ?
C531 C532 C533 C534 0.0 . . . . ?
C532 C533 C534 C535 0.0 . . . . ?
C533 C534 C535 C536 0.0 . . . . ?
C534 C535 C536 C531 0.0 . . . . ?
C532 C531 C536 C535 0.0 . . . . ?
P5 C531 C536 C535 -179.0(4) . . . . ?
O6 P6 C611 C612 163.7(4) . . . . ?
C621 P6 C611 C612 -74.4(4) . . . . ?
C631 P6 C611 C612 40.6(4) . . . . ?
O6 P6 C611 C616 -15.1(5) . . . . ?
C621 P6 C611 C616 106.7(4) . . . . ?
C631 P6 C611 C616 -138.3(3) . . . . ?
C616 C611 C612 C613 0.0 . . . . ?
P6 C611 C612 C613 -178.8(4) . . . . ?
C611 C612 C613 C614 0.0 . . . . ?
C612 C613 C614 C615 0.0 . . . . ?
C613 C614 C615 C616 0.0 . . . . ?
C614 C615 C616 C611 0.0 . . . . ?
C612 C611 C616 C615 0.0 . . . . ?
P6 C611 C616 C615 178.9(4) . . . . ?
O6 P6 C621 C622 155.8(4) . . . . ?
C611 P6 C621 C622 32.5(4) . . . . ?
C631 P6 C621 C622 -81.9(4) . . . . ?
O6 P6 C621 C626 -27.6(4) . . . . ?
C611 P6 C621 C626 -150.9(3) . . . . ?
C631 P6 C621 C626 94.7(3) . . . . ?
C626 C621 C622 C623 0.0 . . . . ?
P6 C621 C622 C623 176.5(4) . . . . ?
C621 C622 C623 C624 0.0 . . . . ?
C622 C623 C624 C625 0.0 . . . . ?
C623 C624 C625 C626 0.0 . . . . ?
C624 C625 C626 C621 0.0 . . . . ?
C622 C621 C626 C625 0.0 . . . . ?
P6 C621 C626 C625 -176.7(4) . . . . ?
O6 P6 C631 C632 -52.3(4) . . . . ?
C621 P6 C631 C632 -172.4(3) . . . . ?
C611 P6 C631 C632 70.1(3) . . . . ?
O6 P6 C631 C636 125.8(4) . . . . ?
C621 P6 C631 C636 5.8(4) . . . . ?
C611 P6 C631 C636 -111.7(3) . . . . ?
C636 C631 C632 C633 0.0 . . . . ?
P6 C631 C632 C633 178.2(4) . . . . ?
C631 C632 C633 C634 0.0 . . . . ?
C632 C633 C634 C635 0.0 . . . . ?
C633 C634 C635 C636 0.0 . . . . ?
C634 C635 C636 C631 0.0 . . . . ?
C632 C631 C636 C635 0.0 . . . . ?
P6 C631 C636 C635 -178.1(4) . . . . ?
